data_7232721
loop_
_publ_author_name
'Sikiti, Phumile'
'Bezuidenhout, Charl X.'
'van Heerden, Dewald P.'
'Barbour, Leonard J.'

_publ_section_title
;
 A new dynamic framework with direct in situ visualisation of breathing
 under CO2 gas pressure
;
_journal_issue 22
_journal_name_full CrystEngComm
_journal_page_first 3415
_journal_paper_doi 10.1039/C9CE00418A
_journal_volume 21
_journal_year 2019
_chemical_formula_moiety '0.13(C352 H288 Co16 N32 O80)'
_chemical_formula_sum 'C44 H36 Co2 N4 O10'
_chemical_formula_weight 898.63
_space_group_crystal_system monoclinic
_space_group_IT_number 14
_space_group_name_Hall '-P 2yn'
_space_group_name_H-M_alt 'P 1 21/n 1'
_symmetry_space_group_name_Hall '-P 2yn'
_symmetry_space_group_name_H-M 'P 1 21/n 1'
_atom_sites_solution_hydrogens geom
_atom_sites_solution_primary iterative
_audit_creation_date 2019-03-06
_audit_creation_method
;
Olex2 1.2
(compiled 2018.05.29 svn.r3508 for OlexSys, GUI svn.r5506)
;
_audit_update_record
;
2019-03-12 deposited with the CCDC.    2019-05-08 downloaded from the CCDC.
;
_cell_angle_alpha 90
_cell_angle_beta 101.808(2)
_cell_angle_gamma 90
_cell_formula_units_Z 8
_cell_length_a 29.7813(12)
_cell_length_b 15.7987(7)
_cell_length_c 23.7492(9)
_cell_measurement_reflns_used 9936
_cell_measurement_temperature 100
_cell_measurement_theta_max 25.149
_cell_measurement_theta_min 2.67
_cell_volume 10937.7(8)
_computing_molecular_graphics 'Olex2 (Dolomanov et al., 2009)'
_computing_publication_material 'Olex2 (Dolomanov et al., 2009)'
_computing_structure_refinement 'ShelXL (Sheldrick, 2015)'
_computing_structure_solution 'olex2.solve (Bourhis et al., 2015)'
_diffrn_ambient_temperature 100
_diffrn_detector 'CCD area detector'
_diffrn_detector_area_resol_mean 7.9
_diffrn_detector_type 'Bruker SMART CCD 1K area detector'
_diffrn_measured_fraction_theta_full 0.999
_diffrn_measured_fraction_theta_max 0.995
_diffrn_measurement_device 'three-circle diffractometer'
_diffrn_measurement_device_type 'Bruker SMART CCD 1K area detector'
_diffrn_measurement_method '\w scans'
_diffrn_radiation_monochromator graphite
_diffrn_radiation_probe x-ray
_diffrn_radiation_type MoK\a
_diffrn_radiation_wavelength 0.71073
_diffrn_reflns_av_R_equivalents 0.1097
_diffrn_reflns_av_unetI/netI 0.0819
_diffrn_reflns_Laue_measured_fraction_full 0.999
_diffrn_reflns_Laue_measured_fraction_max 0.995
_diffrn_reflns_limit_h_max 36
_diffrn_reflns_limit_h_min -36
_diffrn_reflns_limit_k_max 19
_diffrn_reflns_limit_k_min -19
_diffrn_reflns_limit_l_max 29
_diffrn_reflns_limit_l_min -29
_diffrn_reflns_number 135400
_diffrn_reflns_point_group_measured_fraction_full 0.999
_diffrn_reflns_point_group_measured_fraction_max 0.995
_diffrn_reflns_theta_full 25.242
_diffrn_reflns_theta_max 26.07
_diffrn_reflns_theta_min 1.97
_diffrn_source 'sealed X-ray tube'
_diffrn_source_target Mo
_exptl_absorpt_coefficient_mu 0.655
_exptl_absorpt_correction_T_max 0.922
_exptl_absorpt_correction_T_min 0.815
_exptl_absorpt_correction_type multi-scan
_exptl_absorpt_process_details
'SADABS-2016/2 (Bruker,2016/2) was used for absorption correction. wR2(int) was 0.1050 before and 0.0792 after correction. The Ratio of minimum to maximum transmission is 0.8532. The \l/2 correction factor is Not present'
_exptl_crystal_colour 'clear bluish blue'
_exptl_crystal_colour_lustre clear
_exptl_crystal_colour_modifier bluish
_exptl_crystal_colour_primary blue
_exptl_crystal_density_diffrn 1.091
_exptl_crystal_description block
_exptl_crystal_F_000 3696
_exptl_crystal_size_max 0.3
_exptl_crystal_size_mid 0.17
_exptl_crystal_size_min 0.1
_refine_diff_density_max 0.833
_refine_diff_density_min -1.261
_refine_diff_density_rms 0.124
_refine_ls_extinction_method none
_refine_ls_goodness_of_fit_ref 1.088
_refine_ls_hydrogen_treatment constr
_refine_ls_matrix_type full
_refine_ls_number_parameters 1081
_refine_ls_number_reflns 21562
_refine_ls_number_restraints 0
_refine_ls_restrained_S_all 1.088
_refine_ls_R_factor_all 0.1456
_refine_ls_R_factor_gt 0.0850
_refine_ls_shift/su_max 0.000
_refine_ls_shift/su_mean 0.000
_refine_ls_structure_factor_coef Fsqd
_refine_ls_weighting_details 'w=1/[\s^2^(Fo^2^)+(0.1108P)^2^+51.8478P] where P=(Fo^2^+2Fc^2^)/3'
_refine_ls_weighting_scheme calc
_refine_ls_wR_factor_gt 0.2411
_refine_ls_wR_factor_ref 0.2894
_reflns_Friedel_coverage 0.000
_reflns_number_gt 11751
_reflns_number_total 21562
_reflns_threshold_expression 'I > 2\s(I)'
_cod_data_source_file c9ce00418a4.cif
_cod_data_source_block cob1-dmf
_cod_depositor_comments 'Adding full bibliography for 7232721--7232725.cif.'
_cod_database_code 7232721
_shelx_shelxl_version_number 2016/6
_shelx_space_group_comment
;
The symmetry employed for this shelxl refinement is uniquely defined
by the following loop, which should always be used as a source of
symmetry information in preference to the above space-group names.
They are only intended as comments.
;
_shelx_estimated_absorpt_t_max 0.922
_shelx_estimated_absorpt_t_min 0.815
_olex2_refinement_description
;
1. Fixed Uiso
 At 1.2 times of:
  All C(H) groups, All C(H,H) groups
2.a Secondary CH2 refined with riding coordinates:
 C74(H74A,H74B), C44(H44A,H44B), C22(H22A,H22B), C72(H72A,H72B), C73(H73A,
 H73B), C46(H46A,H46B), C45(H45A,H45B), C42(H42A,H42B), C43(H43A,H43B),
 C47(H47A,H47B), C21(H21A,H21B), C20(H20A,H20B)
2.b Aromatic/amide H refined with riding coordinates:
 C34(H34), C50(H50), C71(H71), C3(H3), C64(H64), C37(H37), C55(H55), C7(H7),
 C81(H81), C84(H84), C49(H49), C12(H12), C35(H35), C77(H77), C59(H59), C32(H32),
  C6(H6), C83(H83), C38(H38), C28(H28), C31(H31), C29(H29), C70(H70), C61(H61),
 C56(H56), C25(H25), C4(H4), C62(H62), C13(H13), C15(H15), C26(H26), C80(H80),
 C51(H51), C58(H58), C52(H52), C67(H67), C78(H78), C87(H87), C86(H86), C41(H41),
  C65(H65), C18(H18), C19(H19), C68(H68), C40(H40), C16(H16), C10(H10), C9(H9)
;
_olex2_submission_special_instructions 'No special instructions were received'

loop_
_space_group_symop_operation_xyz
'x, y, z'
'-x+1/2, y+1/2, -z+1/2'
'-x, -y, -z'
'x-1/2, -y-1/2, z-1/2'

loop_
_atom_site_label
_atom_site_type_symbol
_atom_site_fract_x
_atom_site_fract_y
_atom_site_fract_z
_atom_site_U_iso_or_equiv
_atom_site_adp_type
_atom_site_occupancy
_atom_site_site_symmetry_order
_atom_site_calc_flag
_atom_site_refinement_flags_posn
Co4 Co 0.22033(3) 0.68502(5) -0.00051(4) 0.0244(2) Uani 1 1 d .
Co2 Co 0.71658(3) -0.07307(5) -0.01339(4) 0.0243(2) Uani 1 1 d .
Co1 Co 0.78224(3) -0.18808(5) 0.01662(3) 0.0239(2) Uani 1 1 d .
Co3 Co 0.28415(3) 0.56842(5) 0.00404(4) 0.0259(2) Uani 1 1 d .
O2 O 0.75908(15) 0.0004(3) 0.04451(19) 0.0330(11) Uani 1 1 d .
O14 O 0.31528(14) 1.1010(3) 0.46176(19) 0.0303(10) Uani 1 1 d .
O9 O 0.76079(14) 0.2405(3) -0.45635(17) 0.0286(10) Uani 1 1 d .
O19 O 0.24756(15) 1.0314(3) -0.42303(18) 0.0320(11) Uani 1 1 d .
O16 O 0.26622(14) 0.7562(3) -0.03364(18) 0.0280(10) Uani 1 1 d .
O10 O 0.81634(14) 0.3373(3) -0.43141(17) 0.0282(10) Uani 1 1 d .
O20 O 0.30151(15) 1.1310(3) -0.42099(19) 0.0311(10) Uani 1 1 d .
O11 O 0.30606(15) 0.6225(3) 0.08298(18) 0.0300(10) Uani 1 1 d .
O1 O 0.81351(15) -0.0979(3) 0.07260(19) 0.0343(11) Uani 1 1 d .
O7 O 0.80833(15) -0.1348(3) -0.04724(18) 0.0315(10) Uani 1 1 d .
O5 O 0.80978(14) 0.3742(3) 0.44905(17) 0.0282(10) Uani 1 1 d .
O6 O 0.75232(14) -0.0401(3) -0.07414(18) 0.0300(10) Uani 1 1 d .
O12 O 0.25235(16) 0.7237(3) 0.07945(18) 0.0351(11) Uani 1 1 d .
O15 O 0.26291(15) 0.9987(3) 0.46429(19) 0.0314(10) Uani 1 1 d .
O4 O 0.75502(15) 0.2751(3) 0.42398(18) 0.0345(11) Uani 1 1 d .
O17 O 0.31997(15) 0.6551(3) -0.03297(19) 0.0331(11) Uani 1 1 d .
N3 N 0.66411(17) 0.0132(3) -0.0367(2) 0.0263(12) Uani 1 1 d .
N6 N 0.33560(17) 0.4787(3) 0.0178(2) 0.0245(11) Uani 1 1 d .
N1 N 0.83551(16) -0.2742(3) 0.0383(2) 0.0233(11) Uani 1 1 d .
N7 N 0.16962(17) 0.7752(3) -0.0123(2) 0.0265(12) Uani 1 1 d .
O18 O 0.38451(16) 0.9395(3) -0.1897(2) 0.0442(13) Uani 1 1 d .
O8 O 0.88446(16) 0.0554(3) -0.2430(2) 0.0410(12) Uani 1 1 d .
O13 O 0.38766(16) 0.8144(4) 0.3146(2) 0.0471(14) Uani 1 1 d .
O3 O 0.88657(16) 0.1922(3) 0.2513(2) 0.0439(13) Uani 1 1 d .
N8 N 0.03057(17) 0.9636(4) -0.0328(2) 0.0309(13) Uani 1 1 d .
N5 N 0.47012(18) 0.2804(4) 0.0274(2) 0.0321(13) Uani 1 1 d .
C34 C 0.8062(2) 0.1262(4) -0.3744(3) 0.0290(15) Uani 1 1 d .
H34 H 0.782077 0.105634 -0.402289 0.035 Uiso 1 1 calc R
N2 N 0.97705(19) -0.4537(4) 0.0386(3) 0.0420(15) Uani 1 1 d .
C85 C 0.3090(2) 1.0359(4) -0.3432(3) 0.0278(14) Uani 1 1 d .
C54 C 0.3139(2) 0.7187(4) 0.1599(3) 0.0274(14) Uani 1 1 d .
C63 C 0.3234(2) 0.9693(4) 0.4175(3) 0.0259(14) Uani 1 1 d .
N4 N 0.52384(19) 0.1979(4) -0.0435(3) 0.0378(14) Uani 1 1 d .
C33 C 0.8213(2) 0.2088(4) -0.3782(3) 0.0269(14) Uani 1 1 d .
C50 C 0.3284(2) 0.4005(4) -0.0072(3) 0.0292(14) Uani 1 1 d .
H50 H 0.301339 0.390596 -0.033799 0.035 Uiso 1 1 calc R
C36 C 0.7978(2) 0.2673(4) -0.4262(3) 0.0283(14) Uani 1 1 d .
C71 C 0.1763(2) 0.8518(4) 0.0100(3) 0.0302(15) Uani 1 1 d .
H71 H 0.203341 0.862398 0.036482 0.036 Uiso 1 1 calc R
C88 C 0.2841(2) 1.0694(4) -0.3996(3) 0.0282(14) Uani 1 1 d .
C2 C 0.8204(2) 0.0338(4) 0.1205(3) 0.0256(14) Uani 1 1 d .
C3 C 0.8047(2) 0.1152(4) 0.1247(3) 0.0328(15) Uani 1 1 d .
H3 H 0.779211 0.134074 0.098264 0.039 Uiso 1 1 calc R
C66 C 0.2992(2) 1.0272(4) 0.4506(3) 0.0269(14) Uani 1 1 d .
C76 C 0.3262(2) 0.7841(4) -0.0820(3) 0.0262(14) Uani 1 1 d .
C64 C 0.3147(2) 0.8833(4) 0.4142(3) 0.0310(15) Uani 1 1 d .
H64 H 0.294352 0.859947 0.434904 0.037 Uiso 1 1 calc R
C37 C 0.6718(2) 0.0892(4) -0.0585(3) 0.0372(17) Uani 1 1 d .
H37 H 0.700833 0.100636 -0.065463 0.045 Uiso 1 1 calc R
C55 C 0.3546(2) 0.6815(5) 0.1893(3) 0.0364(16) Uani 1 1 d .
H55 H 0.365895 0.633925 0.173733 0.044 Uiso 1 1 calc R
C7 C 0.8598(2) 0.0055(5) 0.1591(3) 0.0324(15) Uani 1 1 d .
H7 H 0.871213 -0.048657 0.155770 0.039 Uiso 1 1 calc R
C53 C 0.2891(2) 0.6857(4) 0.1039(3) 0.0291(15) Uani 1 1 d .
C81 C 0.3156(2) 0.8706(4) -0.0874(3) 0.0279(14) Uani 1 1 d .
H81 H 0.295022 0.893440 -0.066972 0.033 Uiso 1 1 calc R
C23 C 0.7900(2) -0.0744(4) -0.0783(2) 0.0273(14) Uani 1 1 d .
C1 C 0.7960(2) -0.0260(4) 0.0759(3) 0.0271(14) Uani 1 1 d .
C84 C 0.3520(2) 1.0701(4) -0.3170(3) 0.0329(15) Uani 1 1 d .
H84 H 0.363863 1.115504 -0.334102 0.040 Uiso 1 1 calc R
C24 C 0.8141(2) -0.0392(4) -0.1234(3) 0.0280(14) Uani 1 1 d .
C69 C 0.1036(2) 0.9010(4) -0.0443(3) 0.0287(15) Uani 1 1 d .
C49 C 0.3596(2) 0.3366(5) 0.0056(3) 0.0322(15) Uani 1 1 d .
H49 H 0.353873 0.284102 -0.012129 0.039 Uiso 1 1 calc R
C12 C 0.8559(2) 0.3204(4) 0.3646(3) 0.0292(15) Uani 1 1 d .
H12 H 0.867292 0.367859 0.385886 0.035 Uiso 1 1 calc R
C35 C 0.8266(2) 0.0746(5) -0.3300(3) 0.0350(16) Uani 1 1 d .
H35 H 0.816279 0.019399 -0.327735 0.042 Uiso 1 1 calc R
C77 C 0.3567(2) 0.7514(4) -0.1133(3) 0.0286(14) Uani 1 1 d .
H77 H 0.364451 0.694356 -0.109864 0.034 Uiso 1 1 calc R
C59 C 0.2987(2) 0.7912(4) 0.1845(3) 0.0343(16) Uani 1 1 d .
H59 H 0.272088 0.818175 0.165520 0.041 Uiso 1 1 calc R
C5 C 0.8638(2) 0.1403(5) 0.2076(3) 0.0322(15) Uani 1 1 d .
C30 C 0.8629(2) 0.1050(5) -0.2883(3) 0.0341(16) Uani 1 1 d .
C32 C 0.8586(2) 0.2373(5) -0.3373(3) 0.0341(16) Uani 1 1 d .
H32 H 0.869812 0.291692 -0.340453 0.041 Uiso 1 1 calc R
C6 C 0.8820(2) 0.0610(5) 0.2032(3) 0.0367(17) Uani 1 1 d .
H6 H 0.908420 0.043998 0.228828 0.044 Uiso 1 1 calc R
C14 C 0.7923(2) 0.3131(4) 0.4195(3) 0.0282(14) Uani 1 1 d .
C27 C 0.8590(2) 0.0261(4) -0.2045(3) 0.0312(15) Uani 1 1 d .
C83 C 0.3765(2) 1.0371(4) -0.2661(3) 0.0333(16) Uani 1 1 d .
H83 H 0.404855 1.059672 -0.249262 0.040 Uiso 1 1 calc R
C38 C 0.6388(2) 0.1504(5) -0.0708(3) 0.0425(18) Uani 1 1 d .
H38 H 0.645719 0.202945 -0.084531 0.051 Uiso 1 1 calc R
C28 C 0.8156(2) 0.0549(5) -0.2013(3) 0.0340(16) Uani 1 1 d .
H28 H 0.801340 0.095772 -0.226975 0.041 Uiso 1 1 calc R
C11 C 0.8162(2) 0.2806(4) 0.3741(3) 0.0287(14) Uani 1 1 d .
C75 C 0.3032(2) 0.7287(4) -0.0465(3) 0.0261(14) Uani 1 1 d .
C31 C 0.8790(2) 0.1865(5) -0.2925(3) 0.0377(17) Uani 1 1 d .
H31 H 0.903535 0.206658 -0.265126 0.045 Uiso 1 1 calc R
C29 C 0.7937(2) 0.0232(4) -0.1602(3) 0.0284(14) Uani 1 1 d .
H29 H 0.765055 0.043949 -0.157398 0.034 Uiso 1 1 calc R
C70 C 0.1451(2) 0.9173(4) -0.0040(3) 0.0305(15) Uani 1 1 d .
H70 H 0.151134 0.970565 0.012449 0.037 Uiso 1 1 calc R
C61 C 0.3759(2) 0.9523(4) 0.3520(3) 0.0318(15) Uani 1 1 d .
H61 H 0.396550 0.974913 0.331560 0.038 Uiso 1 1 calc R
C56 C 0.3782(2) 0.7136(5) 0.2405(3) 0.0350(16) Uani 1 1 d .
H56 H 0.405127 0.688004 0.259580 0.042 Uiso 1 1 calc R
C25 C 0.8576(2) -0.0710(4) -0.1273(3) 0.0309(15) Uani 1 1 d .
H25 H 0.871178 -0.113895 -0.102843 0.037 Uiso 1 1 calc R
C4 C 0.8264(2) 0.1691(5) 0.1675(3) 0.0348(16) Uani 1 1 d .
H4 H 0.816002 0.224348 0.169467 0.042 Uiso 1 1 calc R
C39 C 0.5950(2) 0.1336(4) -0.0626(3) 0.0332(16) Uani 1 1 d .
C62 C 0.3549(2) 1.0040(4) 0.3871(3) 0.0310(15) Uani 1 1 d .
H62 H 0.361811 1.061401 0.390371 0.037 Uiso 1 1 calc R
C13 C 0.8782(2) 0.2888(4) 0.3231(3) 0.0328(15) Uani 1 1 d .
H13 H 0.905121 0.314352 0.317683 0.039 Uiso 1 1 calc R
C15 C 0.8301(2) -0.3490(5) 0.0604(3) 0.0412(18) Uani 1 1 d .
H15 H 0.801537 -0.362984 0.067883 0.049 Uiso 1 1 calc R
C26 C 0.8796(2) -0.0380(5) -0.1675(3) 0.0344(16) Uani 1 1 d .
H26 H 0.908447 -0.058263 -0.170189 0.041 Uiso 1 1 calc R
C74 C 0.0459(2) 0.9821(5) 0.0286(3) 0.0376(17) Uani 1 1 d .
H74A H 0.058610 1.038752 0.033584 0.045 Uiso 1 1 calc R
H74B H 0.069536 0.942307 0.045723 0.045 Uiso 1 1 calc R
C48 C 0.4003(2) 0.3513(4) 0.0458(3) 0.0297(15) Uani 1 1 d .
C79 C 0.3643(2) 0.8880(4) -0.1545(3) 0.0308(15) Uani 1 1 d .
C82 C 0.3581(2) 0.9687(5) -0.2399(3) 0.0346(16) Uani 1 1 d .
C80 C 0.3351(2) 0.9226(4) -0.1225(3) 0.0340(16) Uani 1 1 d .
H80 H 0.328717 0.980233 -0.124522 0.041 Uiso 1 1 calc R
C51 C 0.3748(2) 0.4909(5) 0.0552(3) 0.0354(16) Uani 1 1 d .
H51 H 0.380186 0.543605 0.072708 0.042 Uiso 1 1 calc R
C8 C 0.8613(2) 0.2212(5) 0.2906(3) 0.0363(17) Uani 1 1 d .
C58 C 0.3216(2) 0.8224(5) 0.2348(3) 0.0384(17) Uani 1 1 d .
H58 H 0.310552 0.870189 0.250329 0.046 Uiso 1 1 calc R
C57 C 0.3614(2) 0.7844(4) 0.2636(3) 0.0330(15) Uani 1 1 d .
C17 C 0.9083(2) -0.3866(4) 0.0641(3) 0.0344(16) Uani 1 1 d .
C52 C 0.4073(2) 0.4298(5) 0.0690(3) 0.0385(17) Uani 1 1 d .
H52 H 0.434588 0.441899 0.094619 0.046 Uiso 1 1 calc R
C44 C 0.4504(2) 0.2546(5) -0.0317(3) 0.0411(19) Uani 1 1 d .
H44A H 0.425568 0.292660 -0.047898 0.049 Uiso 1 1 calc R
H44B H 0.437843 0.197991 -0.031497 0.049 Uiso 1 1 calc R
C67 C 0.1286(2) 0.7589(5) -0.0475(3) 0.0399(18) Uani 1 1 d .
H67 H 0.122088 0.704253 -0.061412 0.048 Uiso 1 1 calc R
C22 C 0.9530(2) -0.4862(5) -0.0167(3) 0.045(2) Uani 1 1 d .
H22A H 0.926962 -0.449885 -0.031470 0.055 Uiso 1 1 calc R
H22B H 0.941261 -0.542303 -0.011316 0.055 Uiso 1 1 calc R
C78 C 0.3761(2) 0.8030(5) -0.1501(3) 0.0332(16) Uani 1 1 d .
H78 H 0.396473 0.780664 -0.171033 0.040 Uiso 1 1 calc R
C87 C 0.3159(3) 0.9370(5) -0.2640(3) 0.047(2) Uani 1 1 d .
H87 H 0.303567 0.892932 -0.246065 0.056 Uiso 1 1 calc R
C86 C 0.2908(3) 0.9710(5) -0.3164(3) 0.0437(19) Uani 1 1 d .
H86 H 0.262011 0.949432 -0.332646 0.052 Uiso 1 1 calc R
C41 C 0.6224(2) -0.0023(4) -0.0294(3) 0.0347(16) Uani 1 1 d .
H41 H 0.616494 -0.054869 -0.014910 0.042 Uiso 1 1 calc R
C72 C 0.0695(2) 0.9703(5) -0.0618(3) 0.0357(17) Uani 1 1 d .
H72A H 0.084439 1.024492 -0.052609 0.043 Uiso 1 1 calc R
H72B H 0.058192 0.967989 -0.103055 0.043 Uiso 1 1 calc R
C65 C 0.3360(2) 0.8312(5) 0.3801(3) 0.0414(18) Uani 1 1 d .
H65 H 0.330727 0.773095 0.378686 0.050 Uiso 1 1 calc R
C73 C -0.0049(2) 1.0249(5) -0.0581(3) 0.0372(17) Uani 1 1 d .
H73A H -0.014810 1.013952 -0.098915 0.045 Uiso 1 1 calc R
H73B H 0.007573 1.081814 -0.053358 0.045 Uiso 1 1 calc R
C18 C 0.9143(3) -0.3079(5) 0.0426(3) 0.0448(19) Uani 1 1 d .
H18 H 0.942881 -0.291078 0.036464 0.054 Uiso 1 1 calc R
C60 C 0.3653(2) 0.8677(4) 0.3482(3) 0.0348(16) Uani 1 1 d .
C46 C 0.5439(2) 0.2250(5) 0.0151(3) 0.0400(18) Uani 1 1 d .
H46A H 0.556035 0.281907 0.014604 0.048 Uiso 1 1 calc R
H46B H 0.568846 0.187532 0.031867 0.048 Uiso 1 1 calc R
C45 C 0.5069(2) 0.2231(5) 0.0509(3) 0.0396(18) Uani 1 1 d .
H45A H 0.494912 0.166067 0.051363 0.048 Uiso 1 1 calc R
H45B H 0.520129 0.239177 0.090232 0.048 Uiso 1 1 calc R
C42 C 0.5579(2) 0.2001(5) -0.0799(4) 0.047(2) Uani 1 1 d .
H42A H 0.571934 0.255758 -0.077380 0.056 Uiso 1 1 calc R
H42B H 0.542623 0.190922 -0.119634 0.056 Uiso 1 1 calc R
C19 C 0.8772(2) -0.2542(4) 0.0302(3) 0.0342(16) Uani 1 1 d .
H19 H 0.881406 -0.201007 0.015453 0.041 Uiso 1 1 calc R
C43 C 0.4858(2) 0.2558(5) -0.0681(3) 0.0444(19) Uani 1 1 d .
H43A H 0.472020 0.238251 -0.106927 0.053 Uiso 1 1 calc R
H43B H 0.497466 0.312857 -0.069741 0.053 Uiso 1 1 calc R
C68 C 0.0966(2) 0.8214(5) -0.0631(3) 0.0404(18) Uani 1 1 d .
H68 H 0.068928 0.807934 -0.087605 0.048 Uiso 1 1 calc R
C40 C 0.5870(2) 0.0546(5) -0.0419(3) 0.0420(18) Uani 1 1 d .
H40 H 0.557914 0.040146 -0.036412 0.050 Uiso 1 1 calc R
C16 C 0.8655(2) -0.4079(5) 0.0730(3) 0.0419(18) Uani 1 1 d .
H16 H 0.860322 -0.460972 0.087328 0.050 Uiso 1 1 calc R
C47 C 0.4350(2) 0.2803(5) 0.0616(3) 0.0390(17) Uani 1 1 d .
H47A H 0.449510 0.285526 0.101933 0.047 Uiso 1 1 calc R
H47B H 0.418962 0.226465 0.056617 0.047 Uiso 1 1 calc R
C21 C 1.0166(2) -0.5091(6) 0.0602(3) 0.050(2) Uani 1 1 d .
H21A H 1.005935 -0.565401 0.067162 0.059 Uiso 1 1 calc R
H21B H 1.033947 -0.487061 0.096240 0.059 Uiso 1 1 calc R
C20 C 0.9477(3) -0.4504(5) 0.0808(3) 0.048(2) Uani 1 1 d .
H20A H 0.966103 -0.434872 0.117973 0.058 Uiso 1 1 calc R
H20B H 0.934995 -0.506194 0.084469 0.058 Uiso 1 1 calc R
C10 C 0.7999(3) 0.2125(6) 0.3418(3) 0.053(2) Uani 1 1 d .
H10 H 0.773249 0.186484 0.347718 0.064 Uiso 1 1 calc R
C9 C 0.8220(3) 0.1799(6) 0.2997(4) 0.060(3) Uani 1 1 d .
H9 H 0.810753 0.132143 0.278434 0.072 Uiso 1 1 calc R

loop_
_atom_site_aniso_label
_atom_site_aniso_U_11
_atom_site_aniso_U_22
_atom_site_aniso_U_33
_atom_site_aniso_U_23
_atom_site_aniso_U_13
_atom_site_aniso_U_12
Co4 0.0239(4) 0.0248(5) 0.0270(4) 0.0039(4) 0.0113(4) 0.0049(4)
Co2 0.0202(4) 0.0246(5) 0.0287(5) 0.0024(4) 0.0066(3) 0.0064(4)
Co1 0.0205(4) 0.0263(5) 0.0229(4) -0.0029(3) -0.0001(3) 0.0065(4)
Co3 0.0225(4) 0.0254(5) 0.0296(5) -0.0018(4) 0.0051(4) 0.0059(4)
O2 0.026(2) 0.036(3) 0.035(3) -0.008(2) 0.000(2) 0.002(2)
O14 0.027(2) 0.029(3) 0.038(3) -0.007(2) 0.015(2) -0.009(2)
O9 0.026(2) 0.036(3) 0.024(2) 0.0044(19) 0.0058(19) -0.003(2)
O19 0.036(3) 0.035(3) 0.025(2) 0.002(2) 0.006(2) -0.004(2)
O16 0.027(2) 0.028(2) 0.029(2) 0.0027(19) 0.0055(19) 0.0017(19)
O10 0.030(2) 0.025(2) 0.028(2) 0.0065(19) 0.0015(19) -0.006(2)
O20 0.027(2) 0.033(3) 0.033(2) 0.006(2) 0.0056(19) -0.002(2)
O11 0.030(2) 0.034(3) 0.026(2) -0.007(2) 0.0068(19) 0.006(2)
O1 0.026(2) 0.039(3) 0.035(3) -0.012(2) 0.000(2) 0.011(2)
O7 0.027(2) 0.037(3) 0.030(2) 0.006(2) 0.0054(19) 0.006(2)
O5 0.024(2) 0.034(3) 0.027(2) -0.012(2) 0.0046(18) -0.010(2)
O6 0.026(2) 0.037(3) 0.027(2) 0.004(2) 0.0064(19) 0.007(2)
O12 0.038(3) 0.039(3) 0.027(2) -0.001(2) 0.003(2) 0.013(2)
O15 0.027(2) 0.029(3) 0.040(3) -0.005(2) 0.011(2) -0.005(2)
O4 0.030(3) 0.042(3) 0.030(2) -0.006(2) 0.003(2) -0.009(2)
O17 0.032(3) 0.038(3) 0.032(2) 0.008(2) 0.014(2) 0.008(2)
N3 0.021(3) 0.030(3) 0.029(3) 0.004(2) 0.007(2) -0.003(2)
N6 0.020(3) 0.025(3) 0.030(3) -0.002(2) 0.010(2) -0.005(2)
N1 0.015(2) 0.029(3) 0.027(3) 0.002(2) 0.006(2) -0.003(2)
N7 0.018(3) 0.034(3) 0.029(3) 0.000(2) 0.009(2) -0.002(2)
O18 0.034(3) 0.058(3) 0.040(3) 0.019(2) 0.008(2) -0.005(2)
O8 0.032(3) 0.058(3) 0.034(3) 0.023(2) 0.009(2) 0.010(2)
O13 0.028(3) 0.069(4) 0.045(3) -0.030(3) 0.009(2) 0.006(2)
O3 0.036(3) 0.063(4) 0.034(3) -0.019(2) 0.010(2) -0.018(3)
N8 0.015(2) 0.045(4) 0.035(3) 0.008(3) 0.009(2) 0.012(2)
N5 0.026(3) 0.035(3) 0.035(3) 0.000(3) 0.006(2) 0.016(3)
C34 0.021(3) 0.037(4) 0.029(3) 0.001(3) 0.007(3) 0.000(3)
N2 0.023(3) 0.051(4) 0.050(4) 0.005(3) 0.003(3) 0.017(3)
C85 0.034(4) 0.023(3) 0.029(3) -0.002(3) 0.015(3) -0.010(3)
C54 0.029(3) 0.023(3) 0.033(3) -0.003(3) 0.014(3) 0.002(3)
C63 0.021(3) 0.032(4) 0.022(3) 0.001(3) -0.001(2) 0.006(3)
N4 0.025(3) 0.044(4) 0.045(3) 0.009(3) 0.009(3) 0.018(3)
C33 0.026(3) 0.024(3) 0.031(3) 0.002(3) 0.006(3) 0.001(3)
C50 0.033(4) 0.029(4) 0.028(3) -0.004(3) 0.011(3) -0.001(3)
C36 0.032(4) 0.033(4) 0.018(3) 0.002(3) 0.002(3) 0.005(3)
C71 0.024(3) 0.038(4) 0.027(3) 0.000(3) 0.002(3) -0.001(3)
C88 0.033(4) 0.032(4) 0.022(3) -0.008(3) 0.009(3) -0.003(3)
C2 0.024(3) 0.032(4) 0.023(3) -0.003(3) 0.009(3) -0.003(3)
C3 0.027(3) 0.038(4) 0.034(4) -0.004(3) 0.008(3) 0.004(3)
C66 0.029(3) 0.033(4) 0.020(3) 0.001(3) 0.008(3) 0.004(3)
C76 0.022(3) 0.029(4) 0.028(3) 0.000(3) 0.004(3) 0.001(3)
C64 0.025(3) 0.032(4) 0.036(4) -0.003(3) 0.006(3) -0.002(3)
C37 0.032(4) 0.034(4) 0.049(4) 0.014(3) 0.016(3) 0.004(3)
C55 0.038(4) 0.039(4) 0.036(4) -0.007(3) 0.017(3) -0.004(3)
C7 0.029(4) 0.043(4) 0.025(3) -0.002(3) 0.004(3) 0.003(3)
C53 0.039(4) 0.025(4) 0.027(3) 0.003(3) 0.017(3) 0.000(3)
C81 0.023(3) 0.030(4) 0.030(3) 0.003(3) 0.003(3) 0.003(3)
C23 0.024(3) 0.035(4) 0.019(3) -0.004(3) -0.004(2) 0.005(3)
C1 0.023(3) 0.035(4) 0.024(3) 0.000(3) 0.005(3) 0.001(3)
C84 0.030(4) 0.036(4) 0.032(4) 0.000(3) 0.005(3) 0.000(3)
C24 0.022(3) 0.029(4) 0.034(3) 0.000(3) 0.007(3) 0.004(3)
C69 0.023(3) 0.038(4) 0.029(3) 0.009(3) 0.015(3) 0.012(3)
C49 0.025(3) 0.037(4) 0.035(4) 0.000(3) 0.007(3) 0.002(3)
C12 0.024(3) 0.032(4) 0.028(3) -0.005(3) -0.001(3) 0.002(3)
C35 0.026(3) 0.036(4) 0.043(4) 0.005(3) 0.008(3) 0.001(3)
C77 0.032(4) 0.031(4) 0.025(3) 0.008(3) 0.010(3) 0.002(3)
C59 0.036(4) 0.035(4) 0.030(4) -0.001(3) 0.002(3) 0.010(3)
C5 0.027(3) 0.043(4) 0.031(3) -0.009(3) 0.014(3) -0.006(3)
C30 0.027(3) 0.048(4) 0.029(3) 0.005(3) 0.007(3) 0.004(3)
C32 0.026(3) 0.042(4) 0.033(4) 0.008(3) 0.003(3) 0.003(3)
C6 0.033(4) 0.047(5) 0.029(4) -0.006(3) 0.004(3) -0.005(3)
C14 0.033(4) 0.031(4) 0.022(3) 0.005(3) 0.007(3) 0.003(3)
C27 0.030(3) 0.038(4) 0.027(3) 0.006(3) 0.009(3) -0.003(3)
C83 0.024(3) 0.037(4) 0.037(4) 0.002(3) 0.002(3) -0.001(3)
C38 0.031(4) 0.043(4) 0.058(5) 0.013(4) 0.018(3) 0.007(3)
C28 0.027(3) 0.048(4) 0.026(3) 0.013(3) 0.001(3) 0.006(3)
C11 0.033(4) 0.027(4) 0.024(3) 0.004(3) 0.003(3) -0.009(3)
C75 0.023(3) 0.029(4) 0.026(3) 0.001(3) 0.004(3) 0.001(3)
C31 0.030(4) 0.048(5) 0.035(4) 0.004(3) 0.006(3) -0.002(3)
C29 0.021(3) 0.033(4) 0.029(3) 0.000(3) 0.001(3) 0.002(3)
C70 0.028(3) 0.036(4) 0.028(3) -0.004(3) 0.008(3) 0.002(3)
C61 0.023(3) 0.041(4) 0.032(4) 0.000(3) 0.008(3) 0.006(3)
C56 0.021(3) 0.046(4) 0.038(4) -0.016(3) 0.006(3) 0.000(3)
C25 0.030(3) 0.031(4) 0.033(4) 0.005(3) 0.008(3) 0.001(3)
C4 0.038(4) 0.035(4) 0.033(4) -0.009(3) 0.013(3) 0.000(3)
C39 0.021(3) 0.032(4) 0.049(4) 0.007(3) 0.013(3) 0.014(3)
C62 0.029(3) 0.037(4) 0.028(3) 0.000(3) 0.009(3) -0.007(3)
C13 0.028(3) 0.039(4) 0.032(4) -0.005(3) 0.007(3) -0.006(3)
C15 0.033(4) 0.053(5) 0.042(4) 0.008(4) 0.016(3) 0.002(4)
C26 0.021(3) 0.048(4) 0.036(4) 0.004(3) 0.010(3) 0.006(3)
C74 0.024(3) 0.061(5) 0.030(4) 0.009(3) 0.010(3) 0.015(3)
C48 0.019(3) 0.040(4) 0.032(3) -0.001(3) 0.009(3) 0.007(3)
C79 0.027(3) 0.042(4) 0.023(3) 0.009(3) 0.003(3) -0.001(3)
C82 0.029(4) 0.049(5) 0.027(3) 0.004(3) 0.008(3) -0.002(3)
C80 0.030(4) 0.031(4) 0.039(4) 0.008(3) 0.003(3) 0.000(3)
C51 0.034(4) 0.034(4) 0.038(4) -0.009(3) 0.007(3) 0.009(3)
C8 0.037(4) 0.046(4) 0.031(4) 0.000(3) 0.018(3) -0.010(3)
C58 0.037(4) 0.040(4) 0.041(4) -0.007(3) 0.015(3) 0.009(3)
C57 0.024(3) 0.036(4) 0.040(4) -0.009(3) 0.007(3) 0.000(3)
C17 0.027(4) 0.035(4) 0.042(4) 0.007(3) 0.010(3) 0.019(3)
C52 0.032(4) 0.047(5) 0.034(4) -0.009(3) -0.001(3) 0.008(3)
C44 0.029(4) 0.057(5) 0.035(4) 0.000(3) 0.000(3) 0.023(4)
C67 0.026(4) 0.032(4) 0.058(5) -0.010(3) -0.001(3) -0.001(3)
C22 0.021(3) 0.048(5) 0.064(5) -0.008(4) -0.001(3) 0.015(3)
C78 0.030(4) 0.046(4) 0.026(3) 0.001(3) 0.010(3) 0.000(3)
C87 0.052(5) 0.053(5) 0.035(4) 0.009(4) 0.007(3) -0.023(4)
C86 0.051(5) 0.051(5) 0.026(4) -0.001(3) 0.000(3) -0.019(4)
C41 0.013(3) 0.031(4) 0.056(4) 0.001(3) -0.003(3) 0.003(3)
C72 0.025(3) 0.048(4) 0.034(4) 0.011(3) 0.006(3) 0.018(3)
C65 0.030(4) 0.048(5) 0.043(4) -0.013(4) 0.001(3) 0.003(3)
C73 0.025(3) 0.058(5) 0.029(3) 0.007(3) 0.007(3) 0.013(3)
C18 0.030(4) 0.047(5) 0.056(5) -0.004(4) 0.005(3) 0.004(3)
C60 0.031(4) 0.036(4) 0.037(4) -0.014(3) 0.004(3) -0.002(3)
C46 0.020(3) 0.040(4) 0.058(5) 0.003(4) 0.003(3) 0.016(3)
C45 0.032(4) 0.045(4) 0.038(4) 0.005(3) -0.004(3) 0.021(3)
C42 0.033(4) 0.049(5) 0.063(5) 0.018(4) 0.021(4) 0.024(4)
C19 0.025(3) 0.023(4) 0.054(4) 0.002(3) 0.007(3) 0.006(3)
C43 0.033(4) 0.052(5) 0.048(4) 0.008(4) 0.010(3) 0.022(4)
C68 0.028(4) 0.049(5) 0.040(4) -0.012(4) -0.002(3) 0.005(3)
C40 0.026(4) 0.036(4) 0.060(5) 0.013(4) 0.000(3) 0.004(3)
C16 0.033(4) 0.040(4) 0.055(5) 0.012(4) 0.013(3) 0.011(3)
C47 0.037(4) 0.044(4) 0.037(4) 0.005(3) 0.010(3) 0.022(3)
C21 0.029(4) 0.062(5) 0.053(5) 0.006(4) -0.002(3) 0.031(4)
C20 0.048(5) 0.043(5) 0.050(5) 0.009(4) 0.006(4) 0.023(4)
C10 0.058(5) 0.074(6) 0.037(4) -0.025(4) 0.028(4) -0.041(5)
C9 0.065(6) 0.071(6) 0.053(5) -0.033(5) 0.035(4) -0.045(5)

loop_
_atom_type_symbol
_atom_type_description
_atom_type_scat_dispersion_real
_atom_type_scat_dispersion_imag
_atom_type_scat_source
C C 0.0033 0.0016 'International Tables Vol C Tables 4.2.6.8 and 6.1.1.4'
H H 0.0000 0.0000 'International Tables Vol C Tables 4.2.6.8 and 6.1.1.4'
N N 0.0061 0.0033 'International Tables Vol C Tables 4.2.6.8 and 6.1.1.4'
O O 0.0106 0.0060 'International Tables Vol C Tables 4.2.6.8 and 6.1.1.4'
Co Co 0.3494 0.9721 'International Tables Vol C Tables 4.2.6.8 and 6.1.1.4'

loop_
_geom_angle_atom_site_label_1
_geom_angle_atom_site_label_2
_geom_angle_atom_site_label_3
_geom_angle
_geom_angle_site_symmetry_1
_geom_angle_site_symmetry_3
O14 Co4 Co3 87.92(12) 2_545 .
O14 Co4 O16 169.64(17) 2_545 .
O14 Co4 O12 87.83(19) 2_545 .
O14 Co4 N7 94.44(19) 2_545 .
O16 Co4 Co3 82.35(12) . .
O16 Co4 N7 95.56(19) . .
O20 Co4 Co3 80.61(13) 2_544 .
O20 Co4 O14 92.43(18) 2_544 2_545
O20 Co4 O16 89.51(18) 2_544 .
O20 Co4 O12 169.17(18) 2_544 .
O20 Co4 N7 94.48(19) 2_544 .
O12 Co4 Co3 88.59(13) . .
O12 Co4 O16 88.36(18) . .
O12 Co4 N7 96.29(19) . .
N7 Co4 Co3 174.65(15) . .
O2 Co2 Co1 83.52(13) . .
O2 Co2 O10 169.35(18) . 2_644
O2 Co2 O5 90.47(18) . 2_645
O2 Co2 N3 97.85(19) . .
O10 Co2 Co1 85.88(12) 2_644 .
O10 Co2 N3 92.77(19) 2_644 .
O5 Co2 Co1 83.94(12) 2_645 .
O5 Co2 O10 89.43(18) 2_645 2_644
O5 Co2 N3 94.85(18) 2_645 .
O6 Co2 Co1 84.38(12) . .
O6 Co2 O2 89.41(18) . .
O6 Co2 O10 88.53(18) . 2_644
O6 Co2 O5 168.26(17) . 2_645
O6 Co2 N3 96.79(19) . .
N3 Co2 Co1 178.19(15) . .
O9 Co1 Co2 82.44(12) 2_644 .
O9 Co1 N1 98.60(18) 2_644 .
O1 Co1 Co2 84.83(13) . .
O1 Co1 O9 167.24(18) . 2_644
O1 Co1 O4 89.38(19) . 2_645
O1 Co1 N1 94.16(18) . .
O7 Co1 Co2 83.64(13) . .
O7 Co1 O9 89.22(18) . 2_644
O7 Co1 O1 90.23(19) . .
O7 Co1 O4 168.26(18) . 2_645
O7 Co1 N1 93.83(18) . .
O4 Co1 Co2 84.64(13) 2_645 .
O4 Co1 O9 88.58(18) 2_645 2_644
O4 Co1 N1 97.90(18) 2_645 .
N1 Co1 Co2 177.26(14) . .
O19 Co3 Co4 88.33(13) 2_544 .
O19 Co3 N6 97.90(19) 2_544 .
O11 Co3 Co4 80.65(12) . .
O11 Co3 O19 168.98(18) . 2_544
O11 Co3 O15 90.10(18) . 2_545
O11 Co3 O17 91.02(18) . .
O11 Co3 N6 93.11(18) . .
O15 Co3 Co4 81.28(12) 2_545 .
O15 Co3 O19 88.45(18) 2_545 2_544
O15 Co3 N6 96.58(18) 2_545 .
O17 Co3 Co4 87.10(13) . .
O17 Co3 O19 88.18(18) . 2_544
O17 Co3 O15 167.99(18) . 2_545
O17 Co3 N6 95.30(19) . .
N6 Co3 Co4 173.37(14) . .
C1 O2 Co2 123.7(4) . .
C66 O14 Co4 119.1(4) . 2
C36 O9 Co1 124.2(4) . 2_654
C88 O19 Co3 117.9(4) . 2_554
C75 O16 Co4 125.6(4) . .
C36 O10 Co2 120.9(4) . 2_654
C88 O20 Co4 128.0(4) . 2_554
C53 O11 Co3 127.7(4) . .
C1 O1 Co1 122.0(4) . .
C23 O7 Co1 124.6(4) . .
C14 O5 Co2 124.1(4) . 2_655
C23 O6 Co2 123.2(4) . .
C53 O12 Co4 118.4(4) . .
C66 O15 Co3 125.9(4) . 2
C14 O4 Co1 121.5(4) . 2_655
C75 O17 Co3 120.5(4) . .
C37 N3 Co2 120.9(4) . .
C41 N3 Co2 121.8(4) . .
C41 N3 C37 117.2(6) . .
C50 N6 Co3 120.4(4) . .
C51 N6 Co3 121.9(4) . .
C51 N6 C50 117.3(6) . .
C15 N1 Co1 122.5(4) . .
C15 N1 C19 117.6(6) . .
C19 N1 Co1 119.8(4) . .
C71 N7 Co4 122.4(4) . .
C71 N7 C67 117.7(6) . .
C67 N7 Co4 119.8(5) . .
C82 O18 C79 118.7(5) . .
C30 O8 C27 118.4(5) . .
C57 O13 C60 116.8(5) . .
C5 O3 C8 116.6(5) . .
C74 N8 C72 109.8(5) . .
C74 N8 C73 109.1(5) . .
C72 N8 C73 109.4(5) . .
C45 N5 C44 108.7(5) . .
C45 N5 C47 111.1(5) . .
C47 N5 C44 110.0(5) . .
C33 C34 H34 119.7 . .
C35 C34 H34 119.7 . .
C35 C34 C33 120.6(6) . .
C22 N2 C21 108.4(6) . .
C22 N2 C20 112.3(6) . .
C20 N2 C21 109.3(6) . .
C84 C85 C88 120.1(6) . .
C86 C85 C88 120.6(6) . .
C86 C85 C84 119.3(6) . .
C55 C54 C53 121.5(6) . .
C55 C54 C59 117.2(6) . .
C59 C54 C53 121.2(6) . .
C64 C63 C66 121.9(6) . .
C64 C63 C62 119.6(6) . .
C62 C63 C66 118.5(6) . .
C46 N4 C43 108.9(6) . .
C42 N4 C46 111.1(6) . .
C42 N4 C43 108.6(5) . .
C34 C33 C36 120.9(6) . .
C34 C33 C32 118.8(6) . .
C32 C33 C36 120.3(6) . .
N6 C50 H50 118.9 . .
C49 C50 N6 122.2(6) . .
C49 C50 H50 118.9 . .
O9 C36 C33 115.9(6) . .
O10 C36 O9 126.3(6) . .
O10 C36 C33 117.8(5) . .
N7 C71 H71 118.3 . .
N7 C71 C70 123.4(6) . .
C70 C71 H71 118.3 . .
O19 C88 C85 116.9(6) . .
O20 C88 O19 125.1(6) . .
O20 C88 C85 117.9(6) . .
C3 C2 C7 120.0(6) . .
C3 C2 C1 121.2(6) . .
C7 C2 C1 118.8(6) . .
C2 C3 H3 119.5 . .
C2 C3 C4 120.9(6) . .
C4 C3 H3 119.5 . .
O14 C66 O15 125.1(6) . .
O14 C66 C63 118.3(6) . .
O15 C66 C63 116.6(6) . .
C81 C76 C75 120.6(6) . .
C77 C76 C81 118.2(6) . .
C77 C76 C75 121.1(6) . .
C63 C64 H64 119.7 . .
C63 C64 C65 120.6(7) . .
C65 C64 H64 119.7 . .
N3 C37 H37 118.6 . .
N3 C37 C38 122.8(6) . .
C38 C37 H37 118.6 . .
C54 C55 H55 119.3 . .
C56 C55 C54 121.4(6) . .
C56 C55 H55 119.3 . .
C2 C7 H7 120.5 . .
C2 C7 C6 119.0(6) . .
C6 C7 H7 120.5 . .
O11 C53 O12 124.5(6) . .
O11 C53 C54 117.7(6) . .
O12 C53 C54 117.8(6) . .
C76 C81 H81 119.3 . .
C80 C81 C76 121.4(6) . .
C80 C81 H81 119.3 . .
O7 C23 O6 124.2(6) . .
O7 C23 C24 118.8(5) . .
O6 C23 C24 117.0(5) . .
O2 C1 C2 116.5(6) . .
O1 C1 O2 125.7(6) . .
O1 C1 C2 117.8(5) . .
C85 C84 H84 119.6 . .
C83 C84 C85 120.7(6) . .
C83 C84 H84 119.6 . .
C29 C24 C23 120.3(5) . .
C29 C24 C25 120.3(6) . .
C25 C24 C23 119.4(6) . .
C70 C69 C72 120.2(6) . .
C68 C69 C70 116.8(6) . .
C68 C69 C72 123.0(6) . .
C50 C49 H49 120.5 . .
C50 C49 C48 119.0(6) . .
C48 C49 H49 120.5 . .
C11 C12 H12 120.1 . .
C13 C12 H12 120.1 . .
C13 C12 C11 119.8(6) . .
C34 C35 H35 120.1 . .
C34 C35 C30 119.9(7) . .
C30 C35 H35 120.1 . .
C76 C77 H77 119.5 . .
C76 C77 C78 121.1(6) . .
C78 C77 H77 119.5 . .
C54 C59 H59 119.3 . .
C58 C59 C54 121.4(6) . .
C58 C59 H59 119.3 . .
C6 C5 O3 117.1(6) . .
C6 C5 C4 121.3(6) . .
C4 C5 O3 121.4(6) . .
O8 C30 C35 121.9(6) . .
O8 C30 C31 118.1(6) . .
C31 C30 C35 120.0(6) . .
C33 C32 H32 119.5 . .
C31 C32 C33 121.0(7) . .
C31 C32 H32 119.5 . .
C7 C6 H6 120.5 . .
C5 C6 C7 119.1(6) . .
C5 C6 H6 120.5 . .
O5 C14 O4 125.9(6) . .
O5 C14 C11 117.8(6) . .
O4 C14 C11 116.4(6) . .
O8 C27 C28 124.7(6) . .
O8 C27 C26 115.4(6) . .
C28 C27 C26 119.8(6) . .
C84 C83 H83 120.2 . .
C84 C83 C82 119.5(6) . .
C82 C83 H83 120.2 . .
C37 C38 H38 120.3 . .
C37 C38 C39 119.4(7) . .
C39 C38 H38 120.3 . .
C27 C28 H28 119.9 . .
C29 C28 C27 120.2(6) . .
C29 C28 H28 119.9 . .
C12 C11 C14 120.3(6) . .
C10 C11 C12 118.8(6) . .
C10 C11 C14 120.9(6) . .
O16 C75 O17 123.9(6) . .
O16 C75 C76 117.2(6) . .
O17 C75 C76 118.7(5) . .
C30 C31 H31 120.2 . .
C32 C31 C30 119.7(7) . .
C32 C31 H31 120.2 . .
C24 C29 C28 120.1(6) . .
C24 C29 H29 119.9 . .
C28 C29 H29 119.9 . .
C71 C70 C69 118.3(6) . .
C71 C70 H70 120.8 . .
C69 C70 H70 120.8 . .
C62 C61 H61 120.6 . .
C60 C61 H61 120.6 . .
C60 C61 C62 118.8(6) . .
C55 C56 H56 120.3 . .
C55 C56 C57 119.4(6) . .
C57 C56 H56 120.3 . .
C24 C25 H25 120.3 . .
C26 C25 C24 119.3(6) . .
C26 C25 H25 120.3 . .
C3 C4 C5 119.5(7) . .
C3 C4 H4 120.3 . .
C5 C4 H4 120.3 . .
C38 C39 C42 118.9(6) . .
C40 C39 C38 117.5(6) . .
C40 C39 C42 123.5(6) . .
C63 C62 H62 119.9 . .
C61 C62 C63 120.2(6) . .
C61 C62 H62 119.9 . .
C12 C13 H13 119.6 . .
C8 C13 C12 120.8(6) . .
C8 C13 H13 119.6 . .
N1 C15 H15 118.8 . .
N1 C15 C16 122.4(7) . .
C16 C15 H15 118.8 . .
C27 C26 H26 119.9 . .
C25 C26 C27 120.2(6) . .
C25 C26 H26 119.9 . .
N8 C74 H74A 109.9 . .
N8 C74 H74B 109.9 . .
N8 C74 C73 109.1(5) . 3_575
H74A C74 H74B 108.3 . .
C73 C74 H74A 109.9 3_575 .
C73 C74 H74B 109.9 3_575 .
C49 C48 C47 119.8(6) . .
C52 C48 C49 117.9(6) . .
C52 C48 C47 122.3(6) . .
C80 C79 O18 120.0(6) . .
C80 C79 C78 121.4(6) . .
C78 C79 O18 118.5(6) . .
O18 C82 C83 116.0(6) . .
C87 C82 O18 123.8(6) . .
C87 C82 C83 120.1(6) . .
C81 C80 H80 120.4 . .
C79 C80 C81 119.2(6) . .
C79 C80 H80 120.4 . .
N6 C51 H51 118.5 . .
N6 C51 C52 122.9(6) . .
C52 C51 H51 118.5 . .
O3 C8 C9 122.4(6) . .
C13 C8 O3 116.9(6) . .
C13 C8 C9 120.5(6) . .
C59 C58 H58 119.7 . .
C59 C58 C57 120.7(7) . .
C57 C58 H58 119.7 . .
C56 C57 O13 116.1(6) . .
C58 C57 O13 124.0(6) . .
C58 C57 C56 120.0(6) . .
C18 C17 C16 118.4(6) . .
C18 C17 C20 122.7(7) . .
C16 C17 C20 118.8(7) . .
C48 C52 C51 120.6(6) . .
C48 C52 H52 119.7 . .
C51 C52 H52 119.7 . .
N5 C44 H44A 109.4 . .
N5 C44 H44B 109.4 . .
N5 C44 C43 111.1(6) . .
H44A C44 H44B 108.0 . .
C43 C44 H44A 109.4 . .
C43 C44 H44B 109.4 . .
N7 C67 H67 119.4 . .
N7 C67 C68 121.3(6) . .
C68 C67 H67 119.4 . .
N2 C22 H22A 109.1 . .
N2 C22 H22B 109.1 . .
N2 C22 C21 112.4(6) . 3_745
H22A C22 H22B 107.9 . .
C21 C22 H22A 109.1 3_745 .
C21 C22 H22B 109.1 3_745 .
C77 C78 H78 120.7 . .
C79 C78 C77 118.6(6) . .
C79 C78 H78 120.7 . .
C82 C87 H87 119.9 . .
C82 C87 C86 120.2(7) . .
C86 C87 H87 119.9 . .
C85 C86 C87 120.1(7) . .
C85 C86 H86 120.0 . .
C87 C86 H86 120.0 . .
N3 C41 H41 118.1 . .
N3 C41 C40 123.8(7) . .
C40 C41 H41 118.1 . .
N8 C72 C69 112.1(5) . .
N8 C72 H72A 109.2 . .
N8 C72 H72B 109.2 . .
C69 C72 H72A 109.2 . .
C69 C72 H72B 109.2 . .
H72A C72 H72B 107.9 . .
C64 C65 H65 120.6 . .
C60 C65 C64 118.7(7) . .
C60 C65 H65 120.6 . .
N8 C73 C74 109.8(6) . 3_575
N8 C73 H73A 109.7 . .
N8 C73 H73B 109.7 . .
C74 C73 H73A 109.7 3_575 .
C74 C73 H73B 109.7 3_575 .
H73A C73 H73B 108.2 . .
C17 C18 H18 120.8 . .
C17 C18 C19 118.5(7) . .
C19 C18 H18 120.8 . .
C61 C60 O13 119.1(6) . .
C61 C60 C65 122.1(7) . .
C65 C60 O13 118.6(6) . .
N4 C46 H46A 109.9 . .
N4 C46 H46B 109.9 . .
N4 C46 C45 109.0(6) . .
H46A C46 H46B 108.3 . .
C45 C46 H46A 109.9 . .
C45 C46 H46B 109.9 . .
N5 C45 C46 110.5(6) . .
N5 C45 H45A 109.6 . .
N5 C45 H45B 109.6 . .
C46 C45 H45A 109.6 . .
C46 C45 H45B 109.6 . .
H45A C45 H45B 108.1 . .
N4 C42 C39 112.2(6) . .
N4 C42 H42A 109.2 . .
N4 C42 H42B 109.2 . .
C39 C42 H42A 109.2 . .
C39 C42 H42B 109.2 . .
H42A C42 H42B 107.9 . .
N1 C19 C18 123.8(7) . .
N1 C19 H19 118.1 . .
C18 C19 H19 118.1 . .
N4 C43 C44 109.7(6) . .
N4 C43 H43A 109.7 . .
N4 C43 H43B 109.7 . .
C44 C43 H43A 109.7 . .
C44 C43 H43B 109.7 . .
H43A C43 H43B 108.2 . .
C69 C68 C67 122.3(6) . .
C69 C68 H68 118.8 . .
C67 C68 H68 118.8 . .
C39 C40 H40 120.4 . .
C41 C40 C39 119.2(7) . .
C41 C40 H40 120.4 . .
C15 C16 H16 120.4 . .
C17 C16 C15 119.2(7) . .
C17 C16 H16 120.4 . .
N5 C47 C48 113.1(6) . .
N5 C47 H47A 109.0 . .
N5 C47 H47B 109.0 . .
C48 C47 H47A 109.0 . .
C48 C47 H47B 109.0 . .
H47A C47 H47B 107.8 . .
N2 C21 C22 109.9(6) . 3_745
N2 C21 H21A 109.7 . .
N2 C21 H21B 109.7 . .
C22 C21 H21A 109.7 3_745 .
C22 C21 H21B 109.7 3_745 .
H21A C21 H21B 108.2 . .
N2 C20 C17 112.2(6) . .
N2 C20 H20A 109.2 . .
N2 C20 H20B 109.2 . .
C17 C20 H20A 109.2 . .
C17 C20 H20B 109.2 . .
H20A C20 H20B 107.9 . .
C11 C10 H10 118.9 . .
C11 C10 C9 122.1(7) . .
C9 C10 H10 118.9 . .
C8 C9 C10 117.9(7) . .
C8 C9 H9 121.0 . .
C10 C9 H9 121.0 . .

loop_
_geom_bond_atom_site_label_1
_geom_bond_atom_site_label_2
_geom_bond_distance
_geom_bond_site_symmetry_2
Co4 Co3 2.6331(12) .
Co4 O14 2.033(4) 2_545
Co4 O16 2.047(4) .
Co4 O20 2.032(4) 2_544
Co4 O12 2.037(4) .
Co4 N7 2.053(5) .
Co2 Co1 2.6576(11) .
Co2 O2 2.032(4) .
Co2 O10 2.039(4) 2_644
Co2 O5 2.034(4) 2_645
Co2 O6 2.028(4) .
Co2 N3 2.062(5) .
Co1 O9 2.052(4) 2_644
Co1 O1 2.039(4) .
Co1 O7 2.023(4) .
Co1 O4 2.050(5) 2_645
Co1 N1 2.073(5) .
Co3 O19 2.047(4) 2_544
Co3 O11 2.042(4) .
Co3 O15 2.043(4) 2_545
Co3 O17 2.042(5) .
Co3 N6 2.064(5) .
O2 C1 1.266(7) .
O14 C66 1.267(8) .
O9 C36 1.259(7) .
O19 C88 1.268(7) .
O16 C75 1.279(7) .
O10 C36 1.253(8) .
O20 C88 1.258(8) .
O11 C53 1.266(7) .
O1 C1 1.259(8) .
O7 C23 1.261(7) .
O5 C14 1.243(7) .
O6 C23 1.269(7) .
O12 C53 1.278(8) .
O15 C66 1.274(7) .
O4 C14 1.285(8) .
O17 C75 1.280(8) .
N3 C37 1.346(8) .
N3 C41 1.312(8) .
N6 C50 1.369(8) .
N6 C51 1.327(8) .
N1 C15 1.317(9) .
N1 C19 1.330(8) .
N7 C71 1.320(8) .
N7 C67 1.358(8) .
O18 C79 1.389(8) .
O18 C82 1.368(8) .
O8 C30 1.379(8) .
O8 C27 1.382(8) .
O13 C57 1.384(8) .
O13 C60 1.418(8) .
O3 C5 1.385(8) .
O3 C8 1.391(8) .
N8 C74 1.464(8) .
N8 C72 1.467(8) .
N8 C73 1.468(8) .
N5 C44 1.463(8) .
N5 C45 1.443(8) .
N5 C47 1.451(8) .
C34 H34 0.9300 .
C34 C33 1.389(9) .
C34 C35 1.373(9) .
N2 C22 1.455(9) .
N2 C21 1.473(8) .
N2 C20 1.460(10) .
C85 C88 1.488(9) .
C85 C84 1.410(9) .
C85 C86 1.375(9) .
C54 C55 1.398(9) .
C54 C53 1.479(9) .
C54 C59 1.401(9) .
C63 C66 1.486(8) .
C63 C64 1.383(9) .
C63 C62 1.404(9) .
N4 C46 1.463(9) .
N4 C42 1.461(9) .
N4 C43 1.482(8) .
C33 C36 1.522(8) .
C33 C32 1.391(9) .
C50 H50 0.9300 .
C50 C49 1.362(9) .
C71 H71 0.9300 .
C71 C70 1.384(9) .
C2 C3 1.378(9) .
C2 C7 1.406(9) .
C2 C1 1.494(8) .
C3 H3 0.9300 .
C3 C4 1.383(9) .
C76 C81 1.402(9) .
C76 C77 1.387(9) .
C76 C75 1.475(9) .
C64 H64 0.9300 .
C64 C65 1.395(9) .
C37 H37 0.9300 .
C37 C38 1.367(10) .
C55 H55 0.9300 .
C55 C56 1.372(9) .
C7 H7 0.9300 .
C7 C6 1.422(9) .
C81 H81 0.9300 .
C81 C80 1.380(9) .
C23 C24 1.510(9) .
C84 H84 0.9300 .
C84 C83 1.379(9) .
C24 C29 1.374(9) .
C24 C25 1.411(9) .
C69 C70 1.422(9) .
C69 C72 1.494(9) .
C69 C68 1.337(10) .
C49 H49 0.9300 .
C49 C48 1.401(9) .
C12 H12 0.9300 .
C12 C11 1.397(9) .
C12 C13 1.388(9) .
C35 H35 0.9300 .
C35 C30 1.392(9) .
C77 H77 0.9300 .
C77 C78 1.402(9) .
C59 H59 0.9300 .
C59 C58 1.343(9) .
C5 C6 1.377(10) .
C5 C4 1.385(9) .
C30 C31 1.385(10) .
C32 H32 0.9300 .
C32 C31 1.372(9) .
C6 H6 0.9300 .
C14 C11 1.499(9) .
C27 C28 1.386(9) .
C27 C26 1.398(9) .
C83 H83 0.9300 .
C83 C82 1.411(9) .
C38 H38 0.9300 .
C38 C39 1.383(9) .
C28 H28 0.9300 .
C28 C29 1.374(9) .
C11 C10 1.352(9) .
C31 H31 0.9300 .
C29 H29 0.9300 .
C70 H70 0.9300 .
C61 H61 0.9300 .
C61 C62 1.403(9) .
C61 C60 1.371(10) .
C56 H56 0.9300 .
C56 C57 1.381(9) .
C25 H25 0.9300 .
C25 C26 1.366(9) .
C4 H4 0.9300 .
C39 C42 1.521(9) .
C39 C40 1.380(10) .
C62 H62 0.9300 .
C13 H13 0.9300 .
C13 C8 1.354(9) .
C15 H15 0.9300 .
C15 C16 1.393(10) .
C26 H26 0.9300 .
C74 H74A 0.9700 .
C74 H74B 0.9700 .
C74 C73 1.530(9) 3_575
C48 C52 1.356(10) .
C48 C47 1.519(9) .
C79 C80 1.377(9) .
C79 C78 1.387(9) .
C82 C87 1.366(10) .
C80 H80 0.9300 .
C51 H51 0.9300 .
C51 C52 1.360(9) .
C8 C9 1.394(10) .
C58 H58 0.9300 .
C58 C57 1.380(9) .
C17 C18 1.369(10) .
C17 C16 1.376(10) .
C17 C20 1.537(9) .
C52 H52 0.9300 .
C44 H44A 0.9700 .
C44 H44B 0.9700 .
C44 C43 1.493(10) .
C67 H67 0.9300 .
C67 C68 1.370(10) .
C22 H22A 0.9700 .
C22 H22B 0.9700 .
C22 C21 1.508(11) 3_745
C78 H78 0.9300 .
C87 H87 0.9300 .
C87 C86 1.420(10) .
C86 H86 0.9300 .
C41 H41 0.9300 .
C41 C40 1.370(9) .
C72 H72A 0.9700 .
C72 H72B 0.9700 .
C65 H65 0.9300 .
C65 C60 1.392(10) .
C73 H73A 0.9700 .
C73 H73B 0.9700 .
C18 H18 0.9300 .
C18 C19 1.378(9) .
C46 H46A 0.9700 .
C46 H46B 0.9700 .
C46 C45 1.523(10) .
C45 H45A 0.9700 .
C45 H45B 0.9700 .
C42 H42A 0.9700 .
C42 H42B 0.9700 .
C19 H19 0.9300 .
C43 H43A 0.9700 .
C43 H43B 0.9700 .
C68 H68 0.9300 .
C40 H40 0.9300 .
C16 H16 0.9300 .
C47 H47A 0.9700 .
C47 H47B 0.9700 .
C21 H21A 0.9700 .
C21 H21B 0.9700 .
C20 H20A 0.9700 .
C20 H20B 0.9700 .
C10 H10 0.9300 .
C10 C9 1.403(10) .
C9 H9 0.9300 .

loop_
_smtbx_masks_void_nr
_smtbx_masks_void_average_x
_smtbx_masks_void_average_y
_smtbx_masks_void_average_z
_smtbx_masks_void_volume
_smtbx_masks_void_count_electrons
1 0.000 -0.861 -0.739 2125.6 367.0
2 0.500 -0.357 -0.757 2125.6 367.0
